data_2017703
loop_
_publ_author_name
'Senchyk, Ganna A.'
'Lysenko, Andrey B.'
'Rusanov, Eduard B.'
'Chernega, Alexander N.'
'Domasevitch, Konstantin V.'

_publ_section_title
;
 Cadmium(II) thio- and selenocyanate complexes of
 3,3'-bis(1,2,4-triazol-4-yl)-1,1'-biadamantane, a ligand designed with
 an `extended nanodiamond' aliphatic platform
;
_journal_coeditor_code FG3170
_journal_issue 7
_journal_name_full 'Acta Crystallographica Section C'
_journal_page_first m180
_journal_page_last m183
_journal_paper_doi 10.1107/S0108270110021050
_journal_volume 66
_journal_year 2010
_chemical_formula_iupac '[Cd (C24 H32 N6)2 (H2 O)2] (N C S)2 , 2H2 O'
_chemical_formula_moiety 'C48 H68 Cd N12 O2 2+ , 2C N S - , 2H2 O'
_chemical_formula_sum 'C50 H72 Cd N14 O4 S2'
_chemical_formula_weight 1109.74
_chemical_name_systematic
;
poly[[diaquabis[\m~2~-3,3'-bis(1,2,4-triazol-4-yl)-1,1'-biadamantane-
\k^2^<i>N</i>^1^:<i>N</i>^1^']cadmium(II)] dithiocyanate dihydrate],
;
_space_group_IT_number 14
_space_group_name_Hall '-P 2ybc'
_symmetry_cell_setting monoclinic
_symmetry_space_group_name_Hall '-P 2ybc'
_symmetry_space_group_name_H-M 'P 1 21/c 1'
_atom_sites_solution_hydrogens geom
_atom_sites_solution_primary direct
_atom_sites_solution_secondary difmap
_audit_creation_method SHELXL97
_cell_angle_alpha 90.00
_cell_angle_beta 99.242(2)
_cell_angle_gamma 90.00
_cell_formula_units_Z 2
_cell_length_a 6.8689(4)
_cell_length_b 20.3896(12)
_cell_length_c 18.3330(11)
_cell_measurement_reflns_used 13522
_cell_measurement_temperature 213(2)
_cell_measurement_theta_max 27.13
_cell_measurement_theta_min 2.00
_cell_volume 2534.3(3)
_computing_cell_refinement 'SAINT-NT (Bruker, 1999)'
_computing_data_collection 'SMART-NT (Bruker, 1998)'
_computing_data_reduction 'SAINT-NT (Bruker, 1999)'
_computing_molecular_graphics 'DIAMOND (Brandenburg, 1999)'
_computing_publication_material 'WinGX (Version 1.70.01; Farrugia, 1999)'
_computing_structure_refinement 'SHELXL97 (Sheldrick, 2008)'
_computing_structure_solution 'SHELXS97 (Sheldrick, 2008)'
_diffrn_ambient_temperature 213(2)
_diffrn_measured_fraction_theta_full 0.986
_diffrn_measured_fraction_theta_max 0.986
_diffrn_measurement_device_type 'Bruker APEXII area-detector'
_diffrn_measurement_method \w
_diffrn_radiation_monochromator graphite
_diffrn_radiation_source 'fine-focus sealed tube'
_diffrn_radiation_type MoK\a
_diffrn_radiation_wavelength 0.71073
_diffrn_reflns_av_R_equivalents 0.0370
_diffrn_reflns_av_sigmaI/netI 0.0555
_diffrn_reflns_limit_h_max 7
_diffrn_reflns_limit_h_min -8
_diffrn_reflns_limit_k_max 25
_diffrn_reflns_limit_k_min -26
_diffrn_reflns_limit_l_max 20
_diffrn_reflns_limit_l_min -23
_diffrn_reflns_number 13522
_diffrn_reflns_theta_full 27.13
_diffrn_reflns_theta_max 27.13
_diffrn_reflns_theta_min 2.00
_diffrn_standards_decay_% 0
_exptl_absorpt_coefficient_mu 0.574
_exptl_absorpt_correction_T_max 0.9774
_exptl_absorpt_correction_T_min 0.8842
_exptl_absorpt_correction_type empirical
_exptl_absorpt_process_details '(SADABS; Sheldrick, 2003)'
_exptl_crystal_colour colourless
_exptl_crystal_density_diffrn 1.454
_exptl_crystal_density_method 'not measured'
_exptl_crystal_description plate
_exptl_crystal_F_000 1164
_exptl_crystal_size_max 0.22
_exptl_crystal_size_mid 0.20
_exptl_crystal_size_min 0.04
_refine_diff_density_max 0.588
_refine_diff_density_min -0.510
_refine_ls_extinction_method none
_refine_ls_goodness_of_fit_ref 1.092
_refine_ls_hydrogen_treatment constr
_refine_ls_matrix_type full
_refine_ls_number_parameters 322
_refine_ls_number_reflns 5535
_refine_ls_number_restraints 4
_refine_ls_restrained_S_all 1.091
_refine_ls_R_factor_all 0.0638
_refine_ls_R_factor_gt 0.0417
_refine_ls_shift/su_max 0.000
_refine_ls_shift/su_mean 0.000
_refine_ls_structure_factor_coef Fsqd
_refine_ls_weighting_details 'calc w = 1/[\s^2^(Fo^2^)+(0.0415P)^2^+0.0000P] where P=(Fo^2^+2Fc^2^)/3'
_refine_ls_weighting_scheme calc
_refine_ls_wR_factor_gt 0.0913
_refine_ls_wR_factor_ref 0.0977
_reflns_number_gt 4109
_reflns_number_total 5535
_reflns_threshold_expression I>2\s(I)
_cod_data_source_file fg3170.cif
_cod_data_source_block I
_cod_original_sg_symbol_H-M 'P 21/c'
_cod_database_code 2017703
_cod_database_fobs_code 2017703

loop_
_symmetry_equiv_pos_as_xyz
'x, y, z'
'-x, y+1/2, -z+1/2'
'-x, -y, -z'
'x, -y-1/2, z-1/2'

loop_
_atom_site_type_symbol
_atom_site_label
_atom_site_fract_x
_atom_site_fract_y
_atom_site_fract_z
_atom_site_U_iso_or_equiv
_atom_site_adp_type
_atom_site_calc_flag
_atom_site_refinement_flags
_atom_site_occupancy
_atom_site_disorder_assembly
_atom_site_disorder_group
Cd Cd1 0.0000 0.5000 0.0000 0.02593(10) Uani d S 1 . .
S S1 0.68529(19) 0.28388(6) 0.25383(7) 0.0891(4) Uani d . 1 . .
O O1 -0.18791(9) 0.460010(18) 0.08457(9) 0.0438(5) Uani d D 1 . .
H H1W -0.1309 0.4252 0.1024 0.066 Uiso d D 1 . .
H H2W -0.3055 0.4504 0.0655 0.066 Uiso d D 1 . .
O O2 -0.06224(6) 0.34054(15) 0.13331(6) 0.1004(11) Uani d D 1 . .
H H3W -0.1127 0.3258 0.1694 0.151 Uiso d D 1 . .
H H4W 0.0616 0.3438 0.1470 0.151 Uiso d D 1 . .
N N1 0.2226(3) 0.41096(11) 0.01136(13) 0.0352(6) Uani d . 1 . .
N N2 0.4243(4) 0.41353(11) 0.02615(15) 0.0425(6) Uani d . 1 . .
N N3 0.3364(3) 0.31191(10) 0.00065(11) 0.0269(5) Uani d . 1 . .
N N4 0.7781(4) 0.11910(11) 0.39708(13) 0.0381(6) Uani d . 1 . .
N N5 0.7919(3) 0.05173(11) 0.40544(12) 0.0325(5) Uani d . 1 . .
N N6 0.5522(3) 0.07241(10) 0.31510(11) 0.0267(5) Uani d . 1 . .
N N7 0.3437(6) 0.3465(2) 0.1897(2) 0.0959(13) Uani d . 1 . .
C C1 0.1740(4) 0.35045(13) -0.00343(17) 0.0377(7) Uani d . 1 . .
H H1 0.0436 0.3353 -0.0154 0.045 Uiso calc R 1 . .
C C2 0.4856(4) 0.35382(15) 0.01942(18) 0.0411(8) Uani d . 1 . .
H H2 0.6192 0.3416 0.0269 0.049 Uiso calc R 1 . .
C C3 0.6343(4) 0.12912(14) 0.34300(15) 0.0348(7) Uani d . 1 . .
H H3 0.5923 0.1709 0.3253 0.042 Uiso calc R 1 . .
C C4 0.6568(4) 0.02526(14) 0.35631(15) 0.0322(6) Uani d . 1 . .
H H4 0.6350 -0.0201 0.3503 0.039 Uiso calc R 1 . .
C C5 0.3414(4) 0.23987(12) -0.01068(14) 0.0252(6) Uani d . 1 . .
C C6 0.5453(4) 0.21938(13) -0.02605(15) 0.0317(6) Uani d . 1 . .
H H6A 0.6465 0.2315 0.0157 0.038 Uiso calc R 1 . .
H H6B 0.5747 0.2417 -0.0703 0.038 Uiso calc R 1 . .
C C7 0.5452(4) 0.14468(13) -0.03756(15) 0.0345(7) Uani d . 1 . .
H H7 0.6768 0.1309 -0.0474 0.041 Uiso calc R 1 . .
C C8 0.5035(4) 0.11108(13) 0.03278(15) 0.0287(6) Uani d . 1 . .
H H8A 0.6047 0.1238 0.0743 0.034 Uiso calc R 1 . .
H H8B 0.5103 0.0634 0.0268 0.034 Uiso calc R 1 . .
C C9 0.2977(3) 0.12994(12) 0.05023(13) 0.0223(5) Uani d . 1 . .
C C10 0.2967(4) 0.20543(12) 0.05869(13) 0.0238(6) Uani d . 1 . .
H H10A 0.1671 0.2196 0.0686 0.029 Uiso calc R 1 . .
H H10B 0.3954 0.2182 0.1010 0.029 Uiso calc R 1 . .
C C11 0.1855(4) 0.22183(14) -0.07698(15) 0.0366(7) Uani d . 1 . .
H H11A 0.2136 0.2443 -0.1214 0.044 Uiso calc R 1 . .
H H11B 0.0546 0.2355 -0.0680 0.044 Uiso calc R 1 . .
C C12 0.1902(4) 0.14749(14) -0.08790(15) 0.0384(7) Uani d . 1 . .
H H12 0.0891 0.1352 -0.1304 0.046 Uiso calc R 1 . .
C C13 0.3911(5) 0.12645(15) -0.10324(16) 0.0470(8) Uani d . 1 . .
H H13A 0.4203 0.1484 -0.1478 0.056 Uiso calc R 1 . .
H H13B 0.3926 0.0790 -0.1114 0.056 Uiso calc R 1 . .
C C14 0.1452(4) 0.11267(13) -0.01841(15) 0.0335(7) Uani d . 1 . .
H H14A 0.1454 0.0651 -0.0263 0.040 Uiso calc R 1 . .
H H14B 0.0134 0.1253 -0.0096 0.040 Uiso calc R 1 . .
C C15 0.3795(4) 0.06503(13) 0.25504(14) 0.0263(6) Uani d . 1 . .
C C16 0.3434(4) -0.00767(13) 0.23839(16) 0.0337(7) Uani d . 1 . .
H H16A 0.3158 -0.0305 0.2827 0.040 Uiso calc R 1 . .
H H16B 0.4608 -0.0275 0.2234 0.040 Uiso calc R 1 . .
C C17 0.1673(5) -0.01418(14) 0.17610(17) 0.0407(8) Uani d . 1 . .
H H17 0.1428 -0.0612 0.1648 0.049 Uiso calc R 1 . .
C C18 -0.0148(5) 0.01558(17) 0.20049(19) 0.0518(9) Uani d . 1 . .
H H18A -0.0436 -0.0071 0.2447 0.062 Uiso calc R 1 . .
H H18B -0.1288 0.0105 0.1612 0.062 Uiso calc R 1 . .
C C19 0.0225(4) 0.08832(16) 0.21733(16) 0.0402(8) Uani d . 1 . .
H H19 -0.0962 0.1080 0.2328 0.048 Uiso calc R 1 . .
C C20 0.1982(4) 0.09555(15) 0.28000(15) 0.0363(7) Uani d . 1 . .
H H20A 0.2224 0.1420 0.2917 0.044 Uiso calc R 1 . .
H H20B 0.1699 0.0733 0.3245 0.044 Uiso calc R 1 . .
C C21 0.4257(3) 0.09982(12) 0.18581(13) 0.0224(5) Uani d . 1 . .
H H21A 0.5433 0.0801 0.1708 0.027 Uiso calc R 1 . .
H H21B 0.4541 0.1461 0.1971 0.027 Uiso calc R 1 . .
C C22 0.2509(4) 0.09455(12) 0.12144(14) 0.0238(6) Uani d . 1 . .
C C23 0.2095(4) 0.02081(13) 0.10693(15) 0.0338(7) Uani d . 1 . .
H H23A 0.0960 0.0158 0.0675 0.041 Uiso calc R 1 . .
H H23B 0.3239 0.0005 0.0903 0.041 Uiso calc R 1 . .
C C24 0.0692(4) 0.12420(14) 0.14924(15) 0.0336(7) Uani d . 1 . .
H H24A 0.0943 0.1706 0.1613 0.040 Uiso calc R 1 . .
H H24B -0.0451 0.1217 0.1098 0.040 Uiso calc R 1 . .
C C25 0.4835(7) 0.3201(2) 0.2158(2) 0.0625(11) Uani d . 1 . .

loop_
_atom_site_aniso_label
_atom_site_aniso_U_11
_atom_site_aniso_U_22
_atom_site_aniso_U_33
_atom_site_aniso_U_12
_atom_site_aniso_U_13
_atom_site_aniso_U_23
Cd1 0.02848(16) 0.02144(15) 0.02618(16) 0.00002(13) -0.00077(10) -0.00286(12)
S1 0.0970(9) 0.0751(8) 0.1019(10) 0.0054(7) 0.0363(8) 0.0356(7)
O1 0.0402(12) 0.0502(13) 0.0419(13) -0.0120(10) 0.0092(10) 0.0000(11)
O2 0.074(2) 0.121(3) 0.110(3) 0.0163(19) 0.0265(18) 0.063(2)
N1 0.0347(14) 0.0241(12) 0.0461(15) 0.0023(11) 0.0040(11) -0.0022(11)
N2 0.0359(14) 0.0265(13) 0.0670(18) -0.0042(11) 0.0143(13) -0.0091(13)
N3 0.0253(12) 0.0230(11) 0.0308(13) 0.0001(10) -0.0004(9) 0.0019(10)
N4 0.0428(15) 0.0306(13) 0.0368(14) -0.0005(12) -0.0056(11) 0.0006(11)
N5 0.0338(14) 0.0306(13) 0.0307(13) 0.0034(11) -0.0017(10) 0.0053(11)
N6 0.0304(13) 0.0245(12) 0.0234(12) 0.0017(10) -0.0010(9) 0.0022(10)
N7 0.090(3) 0.136(4) 0.060(3) 0.003(3) 0.005(2) -0.012(2)
C1 0.0293(16) 0.0282(16) 0.053(2) 0.0036(13) -0.0003(13) 0.0015(14)
C2 0.0270(16) 0.0342(17) 0.062(2) -0.0002(14) 0.0059(15) -0.0106(15)
C3 0.0416(17) 0.0267(15) 0.0326(16) 0.0020(13) -0.0043(13) -0.0009(13)
C4 0.0373(17) 0.0277(14) 0.0303(16) 0.0040(13) 0.0014(12) 0.0061(13)
C5 0.0262(14) 0.0204(13) 0.0269(14) 0.0010(11) -0.0016(11) 0.0003(11)
C6 0.0331(15) 0.0299(15) 0.0330(15) 0.0046(13) 0.0084(12) 0.0042(13)
C7 0.0407(17) 0.0295(16) 0.0355(17) 0.0092(13) 0.0129(13) -0.0011(13)
C8 0.0295(15) 0.0244(14) 0.0326(15) 0.0050(12) 0.0062(11) 0.0008(13)
C9 0.0225(13) 0.0195(13) 0.0230(13) 0.0010(11) -0.0023(10) 0.0003(11)
C10 0.0187(13) 0.0247(14) 0.0267(14) 0.0027(11) 0.0000(10) -0.0016(11)
C11 0.0395(17) 0.0346(16) 0.0315(16) 0.0005(14) -0.0067(12) 0.0035(13)
C12 0.0528(19) 0.0311(16) 0.0256(16) -0.0076(15) -0.0109(13) -0.0022(13)
C13 0.077(2) 0.0357(18) 0.0300(17) 0.0039(17) 0.0125(16) -0.0040(14)
C14 0.0350(16) 0.0270(15) 0.0343(16) -0.0034(13) -0.0078(12) -0.0028(13)
C15 0.0247(14) 0.0291(14) 0.0240(14) -0.0009(12) 0.0005(10) 0.0011(12)
C16 0.0396(16) 0.0281(16) 0.0319(15) -0.0063(13) 0.0010(12) 0.0068(12)
C17 0.0439(18) 0.0297(17) 0.0455(19) -0.0182(13) -0.0021(14) 0.0016(13)
C18 0.0366(18) 0.069(2) 0.049(2) -0.0233(17) 0.0035(15) 0.0116(17)
C19 0.0214(15) 0.058(2) 0.0418(18) -0.0006(14) 0.0086(13) 0.0046(16)
C20 0.0364(17) 0.0434(18) 0.0307(16) 0.0012(14) 0.0101(13) 0.0025(14)
C21 0.0225(13) 0.0202(13) 0.0236(14) 0.0007(10) 0.0011(10) -0.0007(11)
C22 0.0204(13) 0.0222(13) 0.0276(14) -0.0020(11) 0.0005(10) 0.0001(11)
C23 0.0369(17) 0.0284(14) 0.0328(16) -0.0080(13) -0.0040(12) 0.0004(13)
C24 0.0219(14) 0.0452(18) 0.0328(16) 0.0065(13) 0.0017(11) 0.0049(13)
C25 0.080(3) 0.068(3) 0.041(2) -0.014(2) 0.016(2) -0.0155(19)

loop_
_atom_type_symbol
_atom_type_description
_atom_type_scat_dispersion_real
_atom_type_scat_dispersion_imag
_atom_type_scat_source
C C 0.0033 0.0016 'International Tables Vol C Tables 4.2.6.8 and 6.1.1.4'
H H 0.0000 0.0000 'International Tables Vol C Tables 4.2.6.8 and 6.1.1.4'
N N 0.0061 0.0033 'International Tables Vol C Tables 4.2.6.8 and 6.1.1.4'
O O 0.0106 0.0060 'International Tables Vol C Tables 4.2.6.8 and 6.1.1.4'
S S 0.1246 0.1234 'International Tables Vol C Tables 4.2.6.8 and 6.1.1.4'
Cd Cd -0.8075 1.2024 'International Tables Vol C Tables 4.2.6.8 and 6.1.1.4'

loop_
_geom_angle_atom_site_label_1
_geom_angle_atom_site_label_2
_geom_angle_atom_site_label_3
_geom_angle_site_symmetry_1
_geom_angle_site_symmetry_3
_geom_angle
_geom_angle_publ_flag
N5 Cd1 N5 2_655 4_465 180.0 no
N5 Cd1 O1 2_655 3_565 89.85(6) n
N5 Cd1 O1 4_465 3_565 90.15(6) n
N5 Cd1 O1 2_655 . 90.15(6) no
N5 Cd1 O1 4_465 . 89.85(6) no
O1 Cd1 O1 3_565 . 180.0 no
N5 Cd1 N1 2_655 3_565 91.66(8) n
N5 Cd1 N1 4_465 3_565 88.34(8) n
O1 Cd1 N1 3_565 3_565 95.32(6) n
O1 Cd1 N1 . 3_565 84.68(6) no
N5 Cd1 N1 2_655 . 88.34(8) no
N5 Cd1 N1 4_465 . 91.66(8) no
O1 Cd1 N1 3_565 . 84.68(6) no
O1 Cd1 N1 . . 95.32(6) no
N1 Cd1 N1 3_565 . 180.0 no
Cd1 O1 H1W . . 106.2 no
Cd1 O1 H2W . . 113.6 no
H1W O1 H2W . . 108.4 no
H3W O2 H4W . . 108.2 no
C1 N1 N2 . . 107.2(2) no
C1 N1 Cd1 . . 124.9(2) no
N2 N1 Cd1 . . 127.47(17) no
C2 N2 N1 . . 106.1(2) no
C2 N3 C1 . . 103.5(2) no
C2 N3 C5 . . 129.4(2) no
C1 N3 C5 . . 127.1(2) no
C3 N4 N5 . . 105.7(2) no
C4 N5 N4 . . 107.9(2) no
C4 N5 Cd1 . 2_645 127.91(19) no
N4 N5 Cd1 . 2_645 123.92(17) no
C3 N6 C4 . . 104.1(2) no
C3 N6 C15 . . 126.9(2) no
C4 N6 C15 . . 128.9(2) no
N1 C1 N3 . . 111.0(3) no
N1 C1 H1 . . 124.5 no
N3 C1 H1 . . 124.5 no
N2 C2 N3 . . 112.1(3) no
N2 C2 H2 . . 123.9 no
N3 C2 H2 . . 123.9 no
N4 C3 N6 . . 112.0(3) no
N4 C3 H3 . . 124.0 no
N6 C3 H3 . . 124.0 no
N5 C4 N6 . . 110.3(3) no
N5 C4 H4 . . 124.9 no
N6 C4 H4 . . 124.9 no
N3 C5 C10 . . 109.0(2) no
N3 C5 C11 . . 108.6(2) no
C10 C5 C11 . . 110.0(2) no
N3 C5 C6 . . 109.8(2) no
C10 C5 C6 . . 109.9(2) no
C11 C5 C6 . . 109.4(2) no
C5 C6 C7 . . 108.4(2) no
C5 C6 H6A . . 110.0 no
C7 C6 H6A . . 110.0 no
C5 C6 H6B . . 110.0 no
C7 C6 H6B . . 110.0 no
H6A C6 H6B . . 108.4 no
C13 C7 C8 . . 111.0(2) no
C13 C7 C6 . . 109.7(2) no
C8 C7 C6 . . 108.9(2) no
C13 C7 H7 . . 109.1 no
C8 C7 H7 . . 109.1 no
C6 C7 H7 . . 109.1 no
C7 C8 C9 . . 111.4(2) no
C7 C8 H8A . . 109.3 no
C9 C8 H8A . . 109.3 no
C7 C8 H8B . . 109.3 no
C9 C8 H8B . . 109.3 no
H8A C8 H8B . . 108.0 no
C14 C9 C10 . . 107.2(2) no
C14 C9 C8 . . 107.3(2) no
C10 C9 C8 . . 106.7(2) no
C14 C9 C22 . . 111.7(2) no
C10 C9 C22 . . 111.7(2) no
C8 C9 C22 . . 112.0(2) no
C5 C10 C9 . . 111.7(2) no
C5 C10 H10A . . 109.3 no
C9 C10 H10A . . 109.3 no
C5 C10 H10B . . 109.3 no
C9 C10 H10B . . 109.3 no
H10A C10 H10B . . 107.9 no
C5 C11 C12 . . 108.4(2) no
C5 C11 H11A . . 110.0 no
C12 C11 H11A . . 110.0 no
C5 C11 H11B . . 110.0 no
C12 C11 H11B . . 110.0 no
H11A C11 H11B . . 108.4 no
C13 C12 C11 . . 110.1(2) no
C13 C12 C14 . . 109.6(2) no
C11 C12 C14 . . 109.8(2) no
C13 C12 H12 . . 109.1 no
C11 C12 H12 . . 109.1 no
C14 C12 H12 . . 109.1 no
C12 C13 C7 . . 108.9(2) no
C12 C13 H13A . . 109.9 no
C7 C13 H13A . . 109.9 no
C12 C13 H13B . . 109.9 no
C7 C13 H13B . . 109.9 no
H13A C13 H13B . . 108.3 no
C12 C14 C9 . . 111.8(2) no
C12 C14 H14A . . 109.3 no
C9 C14 H14A . . 109.3 no
C12 C14 H14B . . 109.3 no
C9 C14 H14B . . 109.3 no
H14A C14 H14B . . 107.9 no
N6 C15 C16 . . 109.3(2) no
N6 C15 C20 . . 109.1(2) no
C16 C15 C20 . . 110.0(2) no
N6 C15 C21 . . 108.6(2) no
C16 C15 C21 . . 109.5(2) no
C20 C15 C21 . . 110.3(2) no
C15 C16 C17 . . 108.5(2) no
C15 C16 H16A . . 110.0 no
C17 C16 H16A . . 110.0 no
C15 C16 H16B . . 110.0 no
C17 C16 H16B . . 110.0 no
H16A C16 H16B . . 108.4 no
C18 C17 C23 . . 109.5(3) no
C18 C17 C16 . . 109.6(3) no
C23 C17 C16 . . 110.3(2) no
C18 C17 H17 . . 109.1 no
C23 C17 H17 . . 109.1 no
C16 C17 H17 . . 109.1 no
C17 C18 C19 . . 109.1(2) no
C17 C18 H18A . . 109.9 no
C19 C18 H18A . . 109.9 no
C17 C18 H18B . . 109.9 no
C19 C18 H18B . . 109.9 no
H18A C18 H18B . . 108.3 no
C24 C19 C18 . . 110.5(3) no
C24 C19 C20 . . 108.9(2) no
C18 C19 C20 . . 109.3(3) no
C24 C19 H19 . . 109.4 no
C18 C19 H19 . . 109.4 no
C20 C19 H19 . . 109.4 no
C15 C20 C19 . . 108.5(2) no
C15 C20 H20A . . 110.0 no
C19 C20 H20A . . 110.0 no
C15 C20 H20B . . 110.0 no
C19 C20 H20B . . 110.0 no
H20A C20 H20B . . 108.4 no
C15 C21 C22 . . 111.2(2) no
C15 C21 H21A . . 109.4 no
C22 C21 H21A . . 109.4 no
C15 C21 H21B . . 109.4 no
C22 C21 H21B . . 109.4 no
H21A C21 H21B . . 108.0 no
C24 C22 C23 . . 107.6(2) no
C24 C22 C21 . . 106.9(2) no
C23 C22 C21 . . 107.3(2) no
C24 C22 C9 . . 112.3(2) no
C23 C22 C9 . . 111.2(2) no
C21 C22 C9 . . 111.41(19) no
C17 C23 C22 . . 111.5(2) no
C17 C23 H23A . . 109.3 no
C22 C23 H23A . . 109.3 no
C17 C23 H23B . . 109.3 no
C22 C23 H23B . . 109.3 no
H23A C23 H23B . . 108.0 no
C19 C24 C22 . . 111.7(2) no
C19 C24 H24A . . 109.3 no
C22 C24 H24A . . 109.3 no
C19 C24 H24B . . 109.3 no
C22 C24 H24B . . 109.3 no
H24A C24 H24B . . 107.9 no
N7 C25 S1 . . 178.7(4) no

loop_
_geom_bond_atom_site_label_1
_geom_bond_atom_site_label_2
_geom_bond_site_symmetry_2
_geom_bond_distance
_geom_bond_publ_flag
Cd1 N5 2_655 2.316(2) no
Cd1 N5 4_465 2.316(2) no
Cd1 O1 3_565 2.3189(15) no
Cd1 O1 . 2.3189(15) no
Cd1 N1 3_565 2.361(2) no
Cd1 N1 . 2.361(2) no
S1 C25 . 1.626(5) no
O1 H1W . 0.8500 no
O1 H2W . 0.8500 no
O2 H3W . 0.8500 no
O2 H4W . 0.8500 no
N1 C1 . 1.295(3) no
N1 N2 . 1.369(3) no
N2 C2 . 1.301(3) no
N3 C2 . 1.336(3) no
N3 C1 . 1.356(3) no
N3 C5 . 1.485(3) no
N4 C3 . 1.298(3) no
N4 N5 . 1.384(3) no
N5 C4 . 1.302(3) no
N6 C3 . 1.351(3) no
N6 C4 . 1.356(3) no
N6 C15 . 1.491(3) no
N7 C25 . 1.137(5) no
C1 H1 . 0.9400 no
C2 H2 . 0.9400 no
C3 H3 . 0.9400 no
C4 H4 . 0.9400 no
C5 C10 . 1.527(3) no
C5 C11 . 1.530(4) no
C5 C6 . 1.530(4) no
C6 C7 . 1.538(4) no
C6 H6A . 0.9800 no
C6 H6B . 0.9800 no
C7 C13 . 1.516(4) no
C7 C8 . 1.527(4) no
C7 H7 . 0.9900 no
C8 C9 . 1.547(3) no
C8 H8A . 0.9800 no
C8 H8B . 0.9800 no
C9 C14 . 1.543(3) no
C9 C10 . 1.547(3) no
C9 C22 . 1.569(3) no
C10 H10A . 0.9800 no
C10 H10B . 0.9800 no
C11 C12 . 1.530(4) no
C11 H11A . 0.9800 no
C11 H11B . 0.9800 no
C12 C13 . 1.514(4) no
C12 C14 . 1.533(4) no
C12 H12 . 0.9900 no
C13 H13A . 0.9800 no
C13 H13B . 0.9800 no
C14 H14A . 0.9800 no
C14 H14B . 0.9800 no
C15 C16 . 1.526(3) no
C15 C20 . 1.527(4) no
C15 C21 . 1.531(3) no
C16 C17 . 1.530(4) no
C16 H16A . 0.9800 no
C16 H16B . 0.9800 no
C17 C18 . 1.521(5) no
C17 C23 . 1.523(4) no
C17 H17 . 0.9900 no
C18 C19 . 1.528(4) no
C18 H18A . 0.9800 no
C18 H18B . 0.9800 no
C19 C24 . 1.525(4) no
C19 C20 . 1.534(4) no
C19 H19 . 0.9900 no
C20 H20A . 0.9800 no
C20 H20B . 0.9800 no
C21 C22 . 1.547(3) no
C21 H21A . 0.9800 no
C21 H21B . 0.9800 no
C22 C24 . 1.545(3) no
C22 C23 . 1.545(3) no
C23 H23A . 0.9800 no
C23 H23B . 0.9800 no
C24 H24A . 0.9800 no
C24 H24B . 0.9800 no

loop_
_geom_hbond_atom_site_label_D
_geom_hbond_atom_site_label_H
_geom_hbond_atom_site_label_A
_geom_hbond_site_symmetry_A
_geom_hbond_distance_DH
_geom_hbond_distance_HA
_geom_hbond_distance_DA
_geom_hbond_angle_DHA
_geom_hbond_publ_flag
O1 H1W O2 . 0.85 1.85 2.689(2) 167 yes
O1 H2W N2 1_455 0.85 2.02 2.868(2) 171 yes
O2 H3W S1 1_455 0.85 2.40 3.2334(11) 169 yes
O2 H4W N7 . 0.85 1.97 2.817(4) 173 yes
C1 H1 N4 4_465 0.94 2.41 3.085(4) 128 yes
C2 H2 O2 1_655 0.94 2.69 3.464(3) 140 no
C3 H3 S1 . 0.94 2.78 3.597(3) 146 no

loop_
_geom_torsion_atom_site_label_1
_geom_torsion_atom_site_label_2
_geom_torsion_atom_site_label_3
_geom_torsion_atom_site_label_4
_geom_torsion_site_symmetry_1
_geom_torsion_site_symmetry_2
_geom_torsion_site_symmetry_3
_geom_torsion_site_symmetry_4
_geom_torsion
_geom_torsion_publ_flag
N5 Cd1 N1 C1 2_655 . . . 150.6(2) no
N5 Cd1 N1 C1 4_465 . . . -29.4(2) no
O1 Cd1 N1 C1 3_565 . . . -119.4(2) no
O1 Cd1 N1 C1 . . . . 60.6(2) no
N5 Cd1 N1 N2 2_655 . . . -37.3(2) no
N5 Cd1 N1 N2 4_465 . . . 142.7(2) no
O1 Cd1 N1 N2 3_565 . . . 52.7(2) no
O1 Cd1 N1 N2 . . . . -127.3(2) no
C1 N1 N2 C2 . . . . -0.1(3) no
Cd1 N1 N2 C2 . . . . -173.3(2) no
C3 N4 N5 C4 . . . . 0.0(3) no
C3 N4 N5 Cd1 . . . 2_645 -173.95(18) no
N2 N1 C1 N3 . . . . -0.2(3) no
Cd1 N1 C1 N3 . . . . 173.26(17) no
C2 N3 C1 N1 . . . . 0.4(3) no
C5 N3 C1 N1 . . . . 178.4(2) no
N1 N2 C2 N3 . . . . 0.3(3) no
C1 N3 C2 N2 . . . . -0.4(3) no
C5 N3 C2 N2 . . . . -178.3(2) no
N5 N4 C3 N6 . . . . 0.0(3) no
C4 N6 C3 N4 . . . . 0.0(3) no
C15 N6 C3 N4 . . . . 177.3(2) no
N4 N5 C4 N6 . . . . -0.1(3) no
Cd1 N5 C4 N6 2_645 . . . 173.61(16) no
C3 N6 C4 N5 . . . . 0.1(3) no
C15 N6 C4 N5 . . . . -177.3(2) no
C2 N3 C5 C10 . . . . 99.6(3) no
C1 N3 C5 C10 . . . . -77.9(3) no
C2 N3 C5 C11 . . . . -140.5(3) no
C1 N3 C5 C11 . . . . 42.0(3) no
C2 N3 C5 C6 . . . . -20.9(4) no
C1 N3 C5 C6 . . . . 161.6(3) no
N3 C5 C6 C7 . . . . -179.9(2) no
C10 C5 C6 C7 . . . . 60.1(3) no
C11 C5 C6 C7 . . . . -60.8(3) no
C5 C6 C7 C13 . . . . 60.8(3) no
C5 C6 C7 C8 . . . . -60.9(3) no
C13 C7 C8 C9 . . . . -58.8(3) no
C6 C7 C8 C9 . . . . 62.0(3) no
C7 C8 C9 C14 . . . . 55.8(3) no
C7 C8 C9 C10 . . . . -58.8(3) no
C7 C8 C9 C22 . . . . 178.7(2) no
N3 C5 C10 C9 . . . . 179.46(19) no
C11 C5 C10 C9 . . . . 60.4(3) no
C6 C5 C10 C9 . . . . -60.1(3) no
C14 C9 C10 C5 . . . . -57.1(3) no
C8 C9 C10 C5 . . . . 57.6(3) no
C22 C9 C10 C5 . . . . -179.8(2) no
N3 C5 C11 C12 . . . . -179.5(2) no
C10 C5 C11 C12 . . . . -60.2(3) no
C6 C5 C11 C12 . . . . 60.6(3) no
C5 C11 C12 C13 . . . . -60.8(3) no
C5 C11 C12 C14 . . . . 60.0(3) no
C11 C12 C13 C7 . . . . 60.9(3) no
C14 C12 C13 C7 . . . . -59.9(3) no
C8 C7 C13 C12 . . . . 59.6(3) no
C6 C7 C13 C12 . . . . -60.8(3) no
C13 C12 C14 C9 . . . . 60.8(3) no
C11 C12 C14 C9 . . . . -60.3(3) no
C10 C9 C14 C12 . . . . 57.1(3) no
C8 C9 C14 C12 . . . . -57.2(3) no
C22 C9 C14 C12 . . . . 179.7(2) no
C3 N6 C15 C16 . . . . 177.1(2) no
C4 N6 C15 C16 . . . . -6.1(4) no
C3 N6 C15 C20 . . . . -62.6(3) no
C4 N6 C15 C20 . . . . 114.2(3) no
C3 N6 C15 C21 . . . . 57.8(3) no
C4 N6 C15 C21 . . . . -125.5(3) no
N6 C15 C16 C17 . . . . -179.4(2) no
C20 C15 C16 C17 . . . . 60.8(3) no
C21 C15 C16 C17 . . . . -60.5(3) no
C15 C16 C17 C18 . . . . -60.7(3) no
C15 C16 C17 C23 . . . . 59.9(3) no
C23 C17 C18 C19 . . . . -60.1(3) no
C16 C17 C18 C19 . . . . 61.0(3) no
C17 C18 C19 C24 . . . . 59.0(3) no
C17 C18 C19 C20 . . . . -60.8(3) no
N6 C15 C20 C19 . . . . 179.3(2) no
C16 C15 C20 C19 . . . . -60.8(3) no
C21 C15 C20 C19 . . . . 60.0(3) no
C24 C19 C20 C15 . . . . -60.5(3) no
C18 C19 C20 C15 . . . . 60.3(3) no
N6 C15 C21 C22 . . . . -179.42(19) no
C16 C15 C21 C22 . . . . 61.3(3) no
C20 C15 C21 C22 . . . . -59.8(3) no
C15 C21 C22 C24 . . . . 57.2(3) no
C15 C21 C22 C23 . . . . -57.9(3) no
C15 C21 C22 C9 . . . . -179.8(2) no
C14 C9 C22 C24 . . . . -72.4(3) no
C10 C9 C22 C24 . . . . 47.7(3) no
C8 C9 C22 C24 . . . . 167.2(2) no
C14 C9 C22 C23 . . . . 48.1(3) no
C10 C9 C22 C23 . . . . 168.2(2) no
C8 C9 C22 C23 . . . . -72.3(3) no
C14 C9 C22 C21 . . . . 167.8(2) no
C10 C9 C22 C21 . . . . -72.2(2) no
C8 C9 C22 C21 . . . . 47.4(3) no
C18 C17 C23 C22 . . . . 61.1(3) no
C16 C17 C23 C22 . . . . -59.6(3) no
C24 C22 C23 C17 . . . . -57.7(3) no
C21 C22 C23 C17 . . . . 57.0(3) no
C9 C22 C23 C17 . . . . 179.0(2) no
C18 C19 C24 C22 . . . . -58.2(3) no
C20 C19 C24 C22 . . . . 61.9(3) no
C23 C22 C24 C19 . . . . 56.1(3) no
C21 C22 C24 C19 . . . . -58.9(3) no
C9 C22 C24 C19 . . . . 178.6(2) no
